data_1010014
loop_
_publ_author_name
'Barnes, W. H.'
'Wendling, A. V.'

_publ_section_title
;
 The structure of rubidium dithionate Rb~2~S~2~O~6~
;
_journal_coden_ASTM ZEKGAX
_journal_issue 1-6
_journal_name_full
;
 Zeitschrift f\"ur Kristallographie - Crystalline Materials
;
_journal_page_first 153
_journal_page_last 180
_journal_paper_doi 10.1524/zkri.1938.99.1.153
_journal_volume 99
_journal_year 1938
_chemical_formula_structural 'Rb2 S2 O6'
_chemical_formula_sum 'O6 Rb2 S2'
_chemical_name_systematic 'Rubidium dithionate'
_space_group_IT_number 150
_symmetry_cell_setting trigonal
_symmetry_Int_Tables_number 150
_symmetry_space_group_name_Hall 'P 3 2"'
_symmetry_space_group_name_H-M 'P 3 2 1'
_cell_angle_alpha 90
_cell_angle_beta 90
_cell_angle_gamma 120
_cell_formula_units_Z 3
_cell_length_a 10.02
_cell_length_b 10.02
_cell_length_c 6.35
_cell_volume 552.1
_database_code_amcsd 0016947
_cod_database_code 1010014

loop_
_symmetry_equiv_pos_as_xyz
x,y,z
-y,x-y,z
y-x,-x,z
y,x,-z
-x,y-x,-z
x-y,-y,-z

loop_
_atom_site_label
_atom_site_type_symbol
_atom_site_symmetry_multiplicity
_atom_site_Wyckoff_symbol
_atom_site_fract_x
_atom_site_fract_y
_atom_site_fract_z
_atom_site_occupancy
_atom_site_attached_hydrogens
_atom_site_calc_flag
S1 S5+ 2 c 0. 0. 0.165 1. 0 d
S2 S5+ 2 d 0.3333 0.6667 0.25 1. 0 d
S3 S5+ 2 d 0.3333 0.6667 0.58 1. 0 d
Rb1 Rb1+ 3 e 0.375 0.375 0. 1. 0 d
Rb2 Rb1+ 3 f 0.712 0.712 0.5 1. 0 d
O1 O2- 6 g 0.16 0.12 0.225 1. 0 d
O2 O2- 6 g 0.532 0.349 0.36 1. 0 d
O3 O2- 6 g 0.509 0.209 0.81 1. 0 d

loop_
_atom_type_symbol
_atom_type_oxidation_number
S5+ 5.000
Rb1+ 1.000
O2- -2.000

loop_
_cod_related_entry_id
_cod_related_entry_database
_cod_related_entry_code
1 AMCSD 0016947
